data_7703764
loop_
_publ_author_name
'Mei, Liangyong'
'Veleta, Jos\'e M'
'Bloch, Jan'
'Goodman, Hannah J.'
'Pierce-Navarro, Dominic'
'Villalobos, Alejandro'
'Gianetti, Thomas L.'

_publ_section_title
;
 Tunable carbocation-based redox active ambiphilic ligands: synthesis,
 coordination and characterization.
;
_journal_issue 45
_journal_name_full 'Dalton transactions (Cambridge, England : 2003)'
_journal_page_first 16095
_journal_page_last 16105
_journal_paper_doi 10.1039/d0dt00419g
_journal_volume 49
_journal_year 2020
_chemical_formula_moiety 'C30 H29 Cl3 N2 Ni O4'
_chemical_formula_sum 'C30 H29 Cl3 N2 Ni O4'
_chemical_formula_weight 646.61
_space_group_crystal_system triclinic
_space_group_IT_number 2
_space_group_name_Hall '-P 1'
_space_group_name_H-M_alt 'P -1'
_atom_sites_solution_hydrogens geom
_atom_sites_solution_primary dual
_audit_creation_date 2019-09-03
_audit_creation_method
;
Olex2 1.2
(compiled May 18 2018 14:05:52 for OlexSys, GUI svn.r5506)
;
_audit_update_record
;
2019-12-22 deposited with the CCDC.	2020-03-10 downloaded from the CCDC.
;
_cell_angle_alpha 83.920(3)
_cell_angle_beta 74.506(3)
_cell_angle_gamma 84.865(3)
_cell_formula_units_Z 2
_cell_length_a 8.6529(3)
_cell_length_b 12.5362(4)
_cell_length_c 13.2372(5)
_cell_measurement_reflns_used 10086
_cell_measurement_temperature 100.00(10)
_cell_measurement_theta_max 30.5030
_cell_measurement_theta_min 2.3800
_cell_volume 1373.12(9)
_computing_cell_refinement 'CrysAlisPro 1.171.40.16b (Rigaku OD, 2018)'
_computing_data_collection 'CrysAlisPro 1.171.40.16b (Rigaku OD, 2018)'
_computing_data_reduction 'CrysAlisPro 1.171.40.16b (Rigaku OD, 2018)'
_computing_molecular_graphics 'Olex2 (Dolomanov et al., 2009)'
_computing_publication_material 'Olex2 (Dolomanov et al., 2009)'
_computing_structure_refinement 'ShelXL (Sheldrick, 2015)'
_computing_structure_solution 'ShelXT (Sheldrick, 2015)'
_diffrn_ambient_environment N~2~
_diffrn_ambient_temperature 100.00(10)
_diffrn_detector 'CCD plate'
_diffrn_detector_area_resol_mean 16.0839
_diffrn_detector_type Sapphire3
_diffrn_measured_fraction_theta_full 0.999
_diffrn_measured_fraction_theta_max 0.917
_diffrn_measurement_details
'List of Runs (angles in degrees, time in seconds): # Type Start End Width t~exp~ \w \q \k \f Frames -------------------------------------------------------------------------- 1 \w -81.00 -3.00 1.00 2.50 -- -20.71 134.00 102.00 78 2 \w -25.00 20.00 1.00 2.50 -- -20.71 -99.00 30.00 45 3 \w -25.00 20.00 1.00 2.50 -- -20.71 -99.00-150.00 45 4 \w -25.00 20.00 1.00 2.50 -- -20.71 -99.00 -60.00 45 5 \w -95.00 -32.00 1.00 2.50 -- -20.71 179.00 -30.00 63 6 \w -95.00 -32.00 1.00 2.50 -- -20.71 179.00-120.00 63 7 \w -49.00 43.00 1.00 2.50 -- 21.18 -38.00-150.00 92 8 \w -50.00 92.00 1.00 2.50 -- 21.18 0.00 60.00 142 9 \w -89.00 -2.00 1.00 2.50 -- -20.71 -57.00-150.00 87 10 \w -25.00 20.00 1.00 2.50 -- -20.71 -99.00 -90.00 45 11 \w -82.00 -4.00 1.00 2.50 -- -20.71 136.00 -79.00 78 12 \w -59.00 52.00 1.00 2.50 -- -20.71 19.00 30.00 111 13 \w 3.00 90.00 1.00 2.50 -- 21.18 57.00 90.00 87 14 \w 3.00 90.00 1.00 2.50 -- 21.18 57.00-180.00 87 15 \w -25.00 18.00 1.00 2.50 -- -20.71 -99.00 -30.00 43'
_diffrn_measurement_device 'four-circle diffractometer'
_diffrn_measurement_device_type 'Xcalibur, Sapphire3'
_diffrn_measurement_method '\w scans'
_diffrn_orient_matrix_type 'CrysAlisPro convention (1999,Acta A55,543-557)'
_diffrn_orient_matrix_UB_11 0.0121852000
_diffrn_orient_matrix_UB_12 -0.0538559000
_diffrn_orient_matrix_UB_13 0.0202992000
_diffrn_orient_matrix_UB_21 -0.0294889000
_diffrn_orient_matrix_UB_22 0.0156805000
_diffrn_orient_matrix_UB_23 0.0519826000
_diffrn_orient_matrix_UB_31 -0.0790405000
_diffrn_orient_matrix_UB_32 -0.0102259000
_diffrn_orient_matrix_UB_33 -0.0006066000
_diffrn_radiation_monochromator graphite
_diffrn_radiation_probe x-ray
_diffrn_radiation_type MoK\a
_diffrn_radiation_wavelength 0.71073
_diffrn_reflns_av_R_equivalents 0.0557
_diffrn_reflns_av_unetI/netI 0.0512
_diffrn_reflns_Laue_measured_fraction_full 0.999
_diffrn_reflns_Laue_measured_fraction_max 0.917
_diffrn_reflns_limit_h_max 12
_diffrn_reflns_limit_h_min -11
_diffrn_reflns_limit_k_max 17
_diffrn_reflns_limit_k_min -17
_diffrn_reflns_limit_l_max 18
_diffrn_reflns_limit_l_min -18
_diffrn_reflns_number 36350
_diffrn_reflns_point_group_measured_fraction_full 0.999
_diffrn_reflns_point_group_measured_fraction_max 0.917
_diffrn_reflns_theta_full 25.242
_diffrn_reflns_theta_max 30.915
_diffrn_reflns_theta_min 2.191
_diffrn_source 'fine-focus sealed X-ray tube'
_diffrn_source_type 'Enhance (Mo) X-ray Source'
_exptl_absorpt_coefficient_mu 1.039
_exptl_absorpt_correction_T_max 1.00000
_exptl_absorpt_correction_T_min 0.75829
_exptl_absorpt_correction_type multi-scan
_exptl_absorpt_process_details
'CrysAlisPro 1.171.40.16b (Rigaku Oxford Diffraction, 2018) Empirical absorption correction using spherical harmonics, implemented in SCALE3 ABSPACK scaling algorithm.'
_exptl_crystal_colour 'dark red'
_exptl_crystal_colour_modifier dark
_exptl_crystal_colour_primary red
_exptl_crystal_density_diffrn 1.564
_exptl_crystal_description needle
_exptl_crystal_F_000 668
_exptl_crystal_size_max 0.44
_exptl_crystal_size_mid 0.25
_exptl_crystal_size_min 0.22
_refine_diff_density_max 0.637
_refine_diff_density_min -0.399
_refine_diff_density_rms 0.087
_refine_ls_extinction_method none
_refine_ls_goodness_of_fit_ref 1.059
_refine_ls_hydrogen_treatment constr
_refine_ls_matrix_type full
_refine_ls_number_parameters 365
_refine_ls_number_reflns 7966
_refine_ls_number_restraints 0
_refine_ls_restrained_S_all 1.059
_refine_ls_R_factor_all 0.0568
_refine_ls_R_factor_gt 0.0414
_refine_ls_shift/su_max 0.001
_refine_ls_shift/su_mean 0.000
_refine_ls_structure_factor_coef Fsqd
_refine_ls_weighting_details 'w=1/[\s^2^(Fo^2^)+(0.0460P)^2^+0.4135P] where P=(Fo^2^+2Fc^2^)/3'
_refine_ls_weighting_scheme calc
_refine_ls_wR_factor_gt 0.0956
_refine_ls_wR_factor_ref 0.1067
_reflns_Friedel_coverage 0.000
_reflns_number_gt 6386
_reflns_number_total 7966
_reflns_threshold_expression 'I > 2\s(I)'
_cod_data_source_file d0dt00419g2.cif
_cod_data_source_block m-2-111-1c
_cod_depositor_comments 'Adding full bibliography for 7703758--7703764.cif.'
_cod_database_code 7703764
_shelx_shelxl_version_number 2016/6
_chemical_oxdiff_formula 'Ni1 Cl3 N2 O4 C30 H29'
_shelx_space_group_comment
;
The symmetry employed for this shelxl refinement is uniquely defined
by the following loop, which should always be used as a source of
symmetry information in preference to the above space-group names.
They are only intended as comments.
;
_shelx_estimated_absorpt_t_max 0.804
_shelx_estimated_absorpt_t_min 0.658
_reflns_odcompleteness_completeness 99.97
_reflns_odcompleteness_iscentric 1
_reflns_odcompleteness_theta 28.22
_olex2_refinement_description
;
1. Fixed Uiso
 At 1.2 times of:
  All C(H) groups, All C(H,H) groups
 At 1.5 times of:
  All C(H,H,H) groups
2.a Secondary CH2 refined with riding coordinates:
 C24(H24A,H24B), C25(H25A,H25B)
2.b Aromatic/amide H refined with riding coordinates:
 C30(H30), C11(H11), C19(H19), C9(H9), C27(H27), C29(H29), C10(H10), C18(H18),
 C3(H3), C28(H28), C2(H2), C1(H1), C17(H17)
2.c Idealised Me refined as rotating group:
 C21(H21A,H21B,H21C), C14(H14A,H14B,H14C), C22(H22A,H22B,H22C), C23(H23A,H23B,
 H23C)
;
_olex2_submission_special_instructions 'No special instructions were received'
_oxdiff_exptl_absorpt_empirical_details
'Empirical correction (ABSPACK) includes: - Absorption correction using spherical harmonics - Frame scaling'
_oxdiff_exptl_absorpt_empirical_full_max 1.305
_oxdiff_exptl_absorpt_empirical_full_min 0.845

loop_
_space_group_symop_operation_xyz
'x, y, z'
'-x, -y, -z'

loop_
_atom_site_label
_atom_site_type_symbol
_atom_site_fract_x
_atom_site_fract_y
_atom_site_fract_z
_atom_site_U_iso_or_equiv
_atom_site_adp_type
_atom_site_occupancy
_atom_site_site_symmetry_order
_atom_site_calc_flag
_atom_site_refinement_flags_posn
_atom_site_refinement_flags_adp
_atom_site_refinement_flags_occupancy
_atom_site_disorder_assembly
_atom_site_disorder_group
Ni1 Ni 0.72902(3) 0.74997(2) 0.84292(2) 0.01695(8) Uani 1 1 d . . . . .
Cl2 Cl 0.81114(6) 0.73429(4) 0.66959(4) 0.02071(11) Uani 1 1 d . . . . .
Cl1 Cl 0.78012(6) 0.62187(4) 0.96493(4) 0.02292(11) Uani 1 1 d . . . . .
Cl3 Cl 0.78798(6) 0.91632(4) 0.86629(4) 0.02440(12) Uani 1 1 d . . . . .
O4 O 0.86445(16) 0.60301(11) 0.29010(11) 0.0205(3) Uani 1 1 d . . . . .
O3 O 0.48899(16) 0.73244(12) 0.25917(11) 0.0208(3) Uani 1 1 d . . . . .
O1 O 0.47644(17) 0.92714(11) 0.39132(12) 0.0223(3) Uani 1 1 d . . . . .
O2 O 0.88514(16) 0.81873(12) 0.40944(12) 0.0227(3) Uani 1 1 d . . . . .
N1 N 0.48538(18) 0.61102(13) 0.62873(12) 0.0140(3) Uani 1 1 d . . . . .
N2 N 0.48487(18) 0.75108(13) 0.88182(12) 0.0150(3) Uani 1 1 d . . . . .
C12 C 0.6186(2) 0.56502(15) 0.56233(15) 0.0136(3) Uani 1 1 d . . . . .
C26 C 0.4021(2) 0.66465(15) 0.88116(15) 0.0151(4) Uani 1 1 d . . . . .
C30 C 0.4035(2) 0.83752(16) 0.92875(16) 0.0178(4) Uani 1 1 d . . . . .
H30 H 0.459839 0.897295 0.928783 0.021 Uiso 1 1 calc R . . . .
C20 C 0.6278(2) 0.78509(16) 0.24285(16) 0.0179(4) Uani 1 1 d . . . . .
C15 C 0.6926(2) 0.77854(15) 0.32882(15) 0.0157(4) Uani 1 1 d . . . . .
C7 C 0.6819(2) 0.61650(15) 0.45907(15) 0.0135(3) Uani 1 1 d . . . . .
C24 C 0.4142(2) 0.54955(16) 0.73077(15) 0.0164(4) Uani 1 1 d . . . . .
H24A H 0.429763 0.473409 0.720806 0.020 Uiso 1 1 calc R . . . .
H24B H 0.299372 0.567716 0.750989 0.020 Uiso 1 1 calc R . . . .
C4 C 0.4088(2) 0.87268(15) 0.48281(15) 0.0155(4) Uani 1 1 d . . . . .
C5 C 0.4829(2) 0.76657(15) 0.50341(15) 0.0141(4) Uani 1 1 d . . . . .
C6 C 0.6160(2) 0.71896(15) 0.43156(14) 0.0131(3) Uani 1 1 d . . . . .
C11 C 0.6920(2) 0.46752(15) 0.59536(16) 0.0172(4) Uani 1 1 d . . . . .
H11 H 0.653777 0.436004 0.663371 0.021 Uiso 1 1 calc R . . . .
C19 C 0.7004(2) 0.84226(17) 0.14917(16) 0.0213(4) Uani 1 1 d . . . . .
H19 H 0.656870 0.846816 0.091674 0.026 Uiso 1 1 calc R . . . .
C9 C 0.8806(2) 0.46270(16) 0.42381(16) 0.0181(4) Uani 1 1 d . . . . .
H9 H 0.965618 0.426743 0.378606 0.022 Uiso 1 1 calc R . . . .
C27 C 0.2387(2) 0.66228(16) 0.93195(15) 0.0179(4) Uani 1 1 d . . . . .
H27 H 0.184874 0.600757 0.934092 0.022 Uiso 1 1 calc R . . . .
C29 C 0.2407(2) 0.84125(17) 0.97660(16) 0.0197(4) Uani 1 1 d . . . . .
H29 H 0.188314 0.902808 1.006592 0.024 Uiso 1 1 calc R . . . .
C10 C 0.8196(2) 0.41960(16) 0.52679(16) 0.0199(4) Uani 1 1 d . . . . .
H10 H 0.867682 0.355645 0.549793 0.024 Uiso 1 1 calc R . . . .
C16 C 0.8326(2) 0.82989(15) 0.32000(16) 0.0173(4) Uani 1 1 d . . . . .
C13 C 0.4155(2) 0.70941(15) 0.60282(15) 0.0145(4) Uani 1 1 d . . . . .
C18 C 0.8396(2) 0.89253(17) 0.14304(16) 0.0231(4) Uani 1 1 d . . . . .
H18 H 0.888832 0.930872 0.080337 0.028 Uiso 1 1 calc R . . . .
C8 C 0.8143(2) 0.55848(15) 0.38969(15) 0.0153(4) Uani 1 1 d . . . . .
C25 C 0.4855(2) 0.57054(15) 0.82179(15) 0.0156(4) Uani 1 1 d . . . . .
H25A H 0.478383 0.506585 0.870533 0.019 Uiso 1 1 calc R . . . .
H25B H 0.598327 0.583467 0.793326 0.019 Uiso 1 1 calc R . . . .
C3 C 0.2786(2) 0.91364(16) 0.55518(16) 0.0192(4) Uani 1 1 d . . . . .
H3 H 0.233262 0.981914 0.541453 0.023 Uiso 1 1 calc R . . . .
C28 C 0.1569(2) 0.75142(17) 0.97905(16) 0.0196(4) Uani 1 1 d . . . . .
H28 H 0.047555 0.751160 1.011846 0.023 Uiso 1 1 calc R . . . .
C2 C 0.2137(2) 0.85317(18) 0.64966(17) 0.0220(4) Uani 1 1 d . . . . .
H2 H 0.123537 0.881320 0.697192 0.026 Uiso 1 1 calc R . . . .
C1 C 0.2792(2) 0.75416(17) 0.67376(16) 0.0189(4) Uani 1 1 d . . . . .
H1 H 0.233895 0.715791 0.737332 0.023 Uiso 1 1 calc R . . . .
C17 C 0.9072(2) 0.88755(16) 0.22689(17) 0.0219(4) Uani 1 1 d . . . . .
H17 H 1.000445 0.921932 0.221179 0.026 Uiso 1 1 calc R . . . .
C21 C 1.0310(2) 0.86544(18) 0.40639(19) 0.0259(5) Uani 1 1 d . . . . .
H21A H 1.117902 0.833460 0.354820 0.039 Uiso 1 1 calc GR . . . .
H21B H 1.052659 0.852856 0.474261 0.039 Uiso 1 1 calc GR . . . .
H21C H 1.020649 0.941418 0.388033 0.039 Uiso 1 1 calc GR . . . .
C14 C 0.3965(2) 1.02527(16) 0.35965(18) 0.0219(4) Uani 1 1 d . . . . .
H14A H 0.459473 1.055161 0.293218 0.033 Uiso 1 1 calc GR . . . .
H14B H 0.383684 1.075560 0.411618 0.033 Uiso 1 1 calc GR . . . .
H14C H 0.292773 1.010706 0.352948 0.033 Uiso 1 1 calc GR . . . .
C22 C 0.4065(3) 0.75063(19) 0.17812(17) 0.0257(5) Uani 1 1 d . . . . .
H22A H 0.472912 0.722937 0.114826 0.039 Uiso 1 1 calc GR . . . .
H22B H 0.383088 0.826393 0.165260 0.039 Uiso 1 1 calc GR . . . .
H22C H 0.307929 0.714800 0.199808 0.039 Uiso 1 1 calc GR . . . .
C23 C 0.9953(2) 0.54831(18) 0.21866(17) 0.0250(4) Uani 1 1 d . . . . .
H23A H 1.014278 0.586160 0.149974 0.037 Uiso 1 1 calc GR . . . .
H23B H 0.968378 0.476399 0.215083 0.037 Uiso 1 1 calc GR . . . .
H23C H 1.090402 0.545900 0.243290 0.037 Uiso 1 1 calc GR . . . .

loop_
_atom_site_aniso_label
_atom_site_aniso_U_11
_atom_site_aniso_U_22
_atom_site_aniso_U_33
_atom_site_aniso_U_23
_atom_site_aniso_U_13
_atom_site_aniso_U_12
Ni1 0.01473(13) 0.01787(14) 0.01766(14) 0.00006(10) -0.00351(10) -0.00185(9)
Cl2 0.0195(2) 0.0213(2) 0.0188(2) -0.00284(18) -0.00126(18) 0.00216(18)
Cl1 0.0233(2) 0.0213(3) 0.0226(3) 0.00139(19) -0.00593(19) 0.00317(19)
Cl3 0.0279(3) 0.0240(3) 0.0216(3) -0.0017(2) -0.0042(2) -0.0109(2)
O4 0.0204(7) 0.0205(7) 0.0155(7) -0.0018(6) 0.0025(5) 0.0034(6)
O3 0.0234(7) 0.0231(8) 0.0185(7) 0.0033(6) -0.0106(6) -0.0059(6)
O1 0.0215(7) 0.0148(7) 0.0252(8) 0.0036(6) -0.0011(6) 0.0055(5)
O2 0.0179(7) 0.0264(8) 0.0251(8) -0.0016(6) -0.0061(6) -0.0077(6)
N1 0.0139(7) 0.0150(8) 0.0125(8) -0.0016(6) -0.0024(6) -0.0008(6)
N2 0.0173(8) 0.0155(8) 0.0123(8) -0.0003(6) -0.0043(6) -0.0007(6)
C12 0.0130(8) 0.0146(9) 0.0139(9) -0.0033(7) -0.0039(7) -0.0012(7)
C26 0.0179(9) 0.0151(9) 0.0117(9) 0.0000(7) -0.0040(7) 0.0006(7)
C30 0.0211(9) 0.0141(9) 0.0188(10) -0.0011(7) -0.0066(8) -0.0001(7)
C20 0.0185(9) 0.0163(9) 0.0180(10) -0.0021(7) -0.0036(7) 0.0008(7)
C15 0.0153(9) 0.0146(9) 0.0146(9) -0.0016(7) 0.0000(7) 0.0008(7)
C7 0.0129(8) 0.0140(9) 0.0147(9) -0.0021(7) -0.0045(7) -0.0025(7)
C24 0.0161(9) 0.0181(10) 0.0134(9) -0.0007(7) -0.0007(7) -0.0033(7)
C4 0.0154(8) 0.0157(9) 0.0167(9) -0.0011(7) -0.0068(7) 0.0001(7)
C5 0.0141(8) 0.0148(9) 0.0144(9) -0.0017(7) -0.0055(7) 0.0000(7)
C6 0.0131(8) 0.0147(9) 0.0133(9) -0.0022(7) -0.0056(7) -0.0021(7)
C11 0.0192(9) 0.0152(9) 0.0157(9) 0.0007(7) -0.0032(7) -0.0002(7)
C19 0.0248(10) 0.0199(10) 0.0161(10) 0.0008(8) -0.0027(8) 0.0035(8)
C9 0.0161(9) 0.0178(10) 0.0193(10) -0.0049(8) -0.0029(7) 0.0028(7)
C27 0.0173(9) 0.0189(10) 0.0169(10) 0.0002(7) -0.0031(7) -0.0038(7)
C29 0.0217(10) 0.0197(10) 0.0163(10) -0.0017(8) -0.0039(8) 0.0037(8)
C10 0.0219(10) 0.0142(9) 0.0238(11) -0.0015(8) -0.0075(8) 0.0024(7)
C16 0.0157(9) 0.0152(9) 0.0189(10) -0.0019(7) -0.0011(7) 0.0000(7)
C13 0.0122(8) 0.0169(9) 0.0154(9) -0.0037(7) -0.0050(7) 0.0009(7)
C18 0.0240(10) 0.0187(10) 0.0177(10) 0.0040(8) 0.0064(8) 0.0034(8)
C8 0.0144(8) 0.0161(9) 0.0154(9) -0.0020(7) -0.0034(7) -0.0026(7)
C25 0.0173(9) 0.0160(9) 0.0125(9) -0.0009(7) -0.0028(7) 0.0004(7)
C3 0.0178(9) 0.0183(10) 0.0224(10) -0.0031(8) -0.0084(8) 0.0059(7)
C28 0.0159(9) 0.0232(10) 0.0170(10) -0.0003(8) -0.0011(7) 0.0019(7)
C2 0.0166(9) 0.0271(11) 0.0210(11) -0.0064(8) -0.0036(8) 0.0070(8)
C1 0.0159(9) 0.0234(11) 0.0150(10) -0.0007(8) -0.0007(7) 0.0016(7)
C17 0.0168(9) 0.0169(10) 0.0270(11) -0.0005(8) 0.0030(8) -0.0026(7)
C21 0.0144(9) 0.0213(11) 0.0433(14) -0.0068(9) -0.0083(9) -0.0018(8)
C14 0.0233(10) 0.0139(9) 0.0290(12) 0.0017(8) -0.0101(8) 0.0025(7)
C22 0.0290(11) 0.0303(12) 0.0210(11) 0.0006(9) -0.0133(9) -0.0017(9)
C23 0.0204(10) 0.0269(11) 0.0208(11) -0.0042(9) 0.0057(8) 0.0033(8)

loop_
_atom_type_symbol
_atom_type_description
_atom_type_scat_dispersion_real
_atom_type_scat_dispersion_imag
_atom_type_scat_source
C C 0.0033 0.0016 'International Tables Vol C Tables 4.2.6.8 and 6.1.1.4'
H H 0.0000 0.0000 'International Tables Vol C Tables 4.2.6.8 and 6.1.1.4'
Cl Cl 0.1484 0.1585 'International Tables Vol C Tables 4.2.6.8 and 6.1.1.4'
N N 0.0061 0.0033 'International Tables Vol C Tables 4.2.6.8 and 6.1.1.4'
Ni Ni 0.3393 1.1124 'International Tables Vol C Tables 4.2.6.8 and 6.1.1.4'
O O 0.0106 0.0060 'International Tables Vol C Tables 4.2.6.8 and 6.1.1.4'

loop_
_geom_angle_atom_site_label_1
_geom_angle_atom_site_label_2
_geom_angle_atom_site_label_3
_geom_angle
_geom_angle_site_symmetry_1
_geom_angle_site_symmetry_3
_geom_angle_publ_flag
Cl2 Ni1 Cl1 123.61(2) . . ?
Cl2 Ni1 Cl3 106.06(2) . . ?
Cl1 Ni1 Cl3 113.73(2) . . ?
N2 Ni1 Cl2 106.18(5) . . ?
N2 Ni1 Cl1 99.48(5) . . ?
N2 Ni1 Cl3 106.05(5) . . ?
C8 O4 C23 118.16(16) . . ?
C20 O3 C22 116.44(16) . . ?
C4 O1 C14 119.10(16) . . ?
C16 O2 C21 118.15(16) . . ?
C12 N1 C24 117.75(15) . . ?
C12 N1 C13 122.22(16) . . ?
C13 N1 C24 120.02(15) . . ?
C26 N2 Ni1 124.11(13) . . ?
C30 N2 Ni1 116.54(12) . . ?
C30 N2 C26 118.24(16) . . ?
N1 C12 C7 119.61(16) . . ?
N1 C12 C11 120.00(17) . . ?
C11 C12 C7 120.39(17) . . ?
N2 C26 C27 121.11(17) . . ?
N2 C26 C25 119.82(16) . . ?
C27 C26 C25 119.04(17) . . ?
N2 C30 H30 118.4 . . ?
N2 C30 C29 123.11(18) . . ?
C29 C30 H30 118.4 . . ?
O3 C20 C15 115.11(17) . . ?
O3 C20 C19 124.17(18) . . ?
C19 C20 C15 120.72(18) . . ?
C20 C15 C6 122.12(16) . . ?
C20 C15 C16 119.26(18) . . ?
C16 C15 C6 118.62(17) . . ?
C12 C7 C8 116.56(16) . . ?
C6 C7 C12 119.22(17) . . ?
C6 C7 C8 124.20(17) . . ?
N1 C24 H24A 108.7 . . ?
N1 C24 H24B 108.7 . . ?
N1 C24 C25 114.39(15) . . ?
H24A C24 H24B 107.6 . . ?
C25 C24 H24A 108.7 . . ?
C25 C24 H24B 108.7 . . ?
O1 C4 C5 116.44(16) . . ?
O1 C4 C3 122.81(17) . . ?
C3 C4 C5 120.74(18) . . ?
C6 C5 C4 123.62(17) . . ?
C6 C5 C13 119.48(17) . . ?
C13 C5 C4 116.90(17) . . ?
C7 C6 C15 119.64(16) . . ?
C7 C6 C5 119.70(17) . . ?
C5 C6 C15 120.59(16) . . ?
C12 C11 H11 120.2 . . ?
C10 C11 C12 119.53(18) . . ?
C10 C11 H11 120.2 . . ?
C20 C19 H19 120.7 . . ?
C20 C19 C18 118.57(19) . . ?
C18 C19 H19 120.7 . . ?
C10 C9 H9 120.3 . . ?
C8 C9 H9 120.3 . . ?
C8 C9 C10 119.41(18) . . ?
C26 C27 H27 120.0 . . ?
C28 C27 C26 119.92(18) . . ?
C28 C27 H27 120.0 . . ?
C30 C29 H29 120.7 . . ?
C30 C29 C28 118.67(19) . . ?
C28 C29 H29 120.7 . . ?
C11 C10 C9 122.62(19) . . ?
C11 C10 H10 118.7 . . ?
C9 C10 H10 118.7 . . ?
O2 C16 C15 114.33(17) . . ?
O2 C16 C17 124.73(17) . . ?
C17 C16 C15 120.94(18) . . ?
N1 C13 C5 119.48(16) . . ?
N1 C13 C1 120.38(17) . . ?
C1 C13 C5 120.14(17) . . ?
C19 C18 H18 118.9 . . ?
C17 C18 C19 122.20(19) . . ?
C17 C18 H18 118.9 . . ?
O4 C8 C7 116.26(16) . . ?
O4 C8 C9 122.41(17) . . ?
C9 C8 C7 121.31(18) . . ?
C26 C25 C24 113.51(15) . . ?
C26 C25 H25A 108.9 . . ?
C26 C25 H25B 108.9 . . ?
C24 C25 H25A 108.9 . . ?
C24 C25 H25B 108.9 . . ?
H25A C25 H25B 107.7 . . ?
C4 C3 H3 119.9 . . ?
C4 C3 C2 120.22(18) . . ?
C2 C3 H3 119.9 . . ?
C27 C28 C29 118.86(18) . . ?
C27 C28 H28 120.6 . . ?
C29 C28 H28 120.6 . . ?
C3 C2 H2 119.2 . . ?
C1 C2 C3 121.62(19) . . ?
C1 C2 H2 119.2 . . ?
C13 C1 H1 119.8 . . ?
C2 C1 C13 120.32(19) . . ?
C2 C1 H1 119.8 . . ?
C16 C17 H17 120.8 . . ?
C18 C17 C16 118.31(19) . . ?
C18 C17 H17 120.8 . . ?
O2 C21 H21A 109.5 . . ?
O2 C21 H21B 109.5 . . ?
O2 C21 H21C 109.5 . . ?
H21A C21 H21B 109.5 . . ?
H21A C21 H21C 109.5 . . ?
H21B C21 H21C 109.5 . . ?
O1 C14 H14A 109.5 . . ?
O1 C14 H14B 109.5 . . ?
O1 C14 H14C 109.5 . . ?
H14A C14 H14B 109.5 . . ?
H14A C14 H14C 109.5 . . ?
H14B C14 H14C 109.5 . . ?
O3 C22 H22A 109.5 . . ?
O3 C22 H22B 109.5 . . ?
O3 C22 H22C 109.5 . . ?
H22A C22 H22B 109.5 . . ?
H22A C22 H22C 109.5 . . ?
H22B C22 H22C 109.5 . . ?
O4 C23 H23A 109.5 . . ?
O4 C23 H23B 109.5 . . ?
O4 C23 H23C 109.5 . . ?
H23A C23 H23B 109.5 . . ?
H23A C23 H23C 109.5 . . ?
H23B C23 H23C 109.5 . . ?

loop_
_geom_bond_atom_site_label_1
_geom_bond_atom_site_label_2
_geom_bond_distance
_geom_bond_site_symmetry_2
_geom_bond_publ_flag
Ni1 Cl2 2.2376(6) . ?
Ni1 Cl1 2.2556(6) . ?
Ni1 Cl3 2.2620(6) . ?
Ni1 N2 2.0356(15) . ?
O4 C8 1.349(2) . ?
O4 C23 1.440(2) . ?
O3 C20 1.378(2) . ?
O3 C22 1.429(2) . ?
O1 C4 1.339(2) . ?
O1 C14 1.436(2) . ?
O2 C16 1.367(2) . ?
O2 C21 1.428(2) . ?
N1 C12 1.372(2) . ?
N1 C24 1.489(2) . ?
N1 C13 1.376(2) . ?
N2 C26 1.353(2) . ?
N2 C30 1.352(2) . ?
C12 C7 1.436(3) . ?
C12 C11 1.409(3) . ?
C26 C27 1.396(3) . ?
C26 C25 1.507(3) . ?
C30 H30 0.9300 . ?
C30 C29 1.380(3) . ?
C20 C15 1.389(3) . ?
C20 C19 1.386(3) . ?
C15 C6 1.496(3) . ?
C15 C16 1.394(3) . ?
C7 C6 1.410(3) . ?
C7 C8 1.454(3) . ?
C24 H24A 0.9700 . ?
C24 H24B 0.9700 . ?
C24 C25 1.547(3) . ?
C4 C5 1.456(3) . ?
C4 C3 1.369(3) . ?
C5 C6 1.414(3) . ?
C5 C13 1.432(3) . ?
C11 H11 0.9300 . ?
C11 C10 1.366(3) . ?
C19 H19 0.9300 . ?
C19 C18 1.388(3) . ?
C9 H9 0.9300 . ?
C9 C10 1.393(3) . ?
C9 C8 1.369(3) . ?
C27 H27 0.9300 . ?
C27 C28 1.381(3) . ?
C29 H29 0.9300 . ?
C29 C28 1.386(3) . ?
C10 H10 0.9300 . ?
C16 C17 1.389(3) . ?
C13 C1 1.410(3) . ?
C18 H18 0.9300 . ?
C18 C17 1.380(3) . ?
C25 H25A 0.9700 . ?
C25 H25B 0.9700 . ?
C3 H3 0.9300 . ?
C3 C2 1.398(3) . ?
C28 H28 0.9300 . ?
C2 H2 0.9300 . ?
C2 C1 1.360(3) . ?
C1 H1 0.9300 . ?
C17 H17 0.9300 . ?
C21 H21A 0.9600 . ?
C21 H21B 0.9600 . ?
C21 H21C 0.9600 . ?
C14 H14A 0.9600 . ?
C14 H14B 0.9600 . ?
C14 H14C 0.9600 . ?
C22 H22A 0.9600 . ?
C22 H22B 0.9600 . ?
C22 H22C 0.9600 . ?
C23 H23A 0.9600 . ?
C23 H23B 0.9600 . ?
C23 H23C 0.9600 . ?
